data_1575637
loop_
_publ_author_name
'Hu, Kewei'
'Ge, Yu'
'Yang, Hang'
'Xu, Yue'
'Qian, Jiahao'
'Zhu, Xuncheng'
'Wu, Yue'
'Cui, Chaohua'
'Li, Yongfang'

_publ_section_title
;
 Dispersion effect of chlorination-induced intermolecular stacking
 optimization of small-molecule acceptors for high-performance organic
 solar cells
;
_journal_issue 20
_journal_name_full 'Energy &amp; Environmental Science'
_journal_page_first 9194
_journal_page_last 9204
_journal_paper_doi 10.1039/D5EE04322K
_journal_volume 18
_journal_year 2025
_chemical_formula_moiety 'C86 H90 Cl2 F4 N8 O2 S4'
_chemical_formula_sum 'C86 H90 Cl2 F4 N8 O2 S4'
_chemical_formula_weight 1542.79
_chemical_name_systematic QX-2Cl
_space_group_crystal_system monoclinic
_space_group_IT_number 15
_space_group_name_Hall '-C 2yc'
_space_group_name_H-M_alt 'C 1 2/c 1'
_atom_sites_solution_hydrogens mixed
_atom_sites_solution_primary dual
_audit_creation_date 2024-11-27
_audit_creation_method
;
Olex2 1.5
(compiled 2024.02.16 svn.r378c4104 for OlexSys, GUI svn.r6928)
;
_audit_update_record
;
2025-06-16 deposited with the CCDC.	2025-09-05 downloaded from the CCDC.
;
_cell_angle_alpha 90
_cell_angle_beta 106.033(2)
_cell_angle_gamma 90
_cell_formula_units_Z 8
_cell_length_a 24.133(2)
_cell_length_b 23.5227(19)
_cell_length_c 32.585(3)
_cell_measurement_reflns_used 9726
_cell_measurement_temperature 193.00
_cell_measurement_theta_max 24.24
_cell_measurement_theta_min 2.42
_cell_volume 17778(3)
_computing_cell_refinement 'SAINT V8.40B (Bruker, 2019)'
_computing_data_collection 'APEX5 V2023.9-4 (Bruker, 2023)'
_computing_data_reduction 'SAINT V8.40B (Bruker, 2019)'
_computing_molecular_graphics 'Olex2 1.5 (Dolomanov et al., 2009)'
_computing_publication_material 'Olex2 1.5 (Dolomanov et al., 2009)'
_computing_structure_refinement 'SHELXL 2019/3 (Sheldrick, 2015)'
_computing_structure_solution 'SHELXT 2018/2 (Sheldrick, 2018)'
_diffrn_ambient_temperature 193.00
_diffrn_detector CPAD
_diffrn_detector_area_resol_mean 7.41
_diffrn_detector_type 'Bruker PHOTON II'
_diffrn_measured_fraction_theta_full 0.997
_diffrn_measured_fraction_theta_max 0.995
_diffrn_measurement_device 'four-circle diffractometer'
_diffrn_measurement_device_type 'Bruker D8 VENTURE TXS PHOTON II'
_diffrn_measurement_method '\w and \f scans'
_diffrn_measurement_specimen_support 'nylon loop'
_diffrn_radiation_monochromator 'Helios Multi-layer Optic'
_diffrn_radiation_probe x-ray
_diffrn_radiation_type MoK\a
_diffrn_radiation_wavelength 0.71073
_diffrn_reflns_av_R_equivalents 0.1011
_diffrn_reflns_av_unetI/netI 0.0473
_diffrn_reflns_Laue_measured_fraction_full 0.997
_diffrn_reflns_Laue_measured_fraction_max 0.995
_diffrn_reflns_limit_h_max 29
_diffrn_reflns_limit_h_min -29
_diffrn_reflns_limit_k_max 28
_diffrn_reflns_limit_k_min -28
_diffrn_reflns_limit_l_max 39
_diffrn_reflns_limit_l_min -39
_diffrn_reflns_number 219818
_diffrn_reflns_point_group_measured_fraction_full 0.997
_diffrn_reflns_point_group_measured_fraction_max 0.995
_diffrn_reflns_theta_full 25.242
_diffrn_reflns_theta_max 25.388
_diffrn_reflns_theta_min 2.093
_diffrn_source TXS
_diffrn_source_current 1.0
_diffrn_source_power 0.05
_diffrn_source_type 'Rotaing Anode'
_diffrn_source_voltage 50.0
_diffrn_standards_number 0
_exptl_absorpt_coefficient_mu 0.223
_exptl_absorpt_correction_T_max 0.7452
_exptl_absorpt_correction_T_min 0.6825
_exptl_absorpt_correction_type multi-scan
_exptl_absorpt_process_details
;
SADABS-2016/2 (Bruker,2016/2) was used for absorption correction.
wR2(int) was 0.1397 before and 0.0794 after correction.
The Ratio of minimum to maximum transmission is 0.9159.
The \l/2 correction factor is Not present.
;
_exptl_crystal_density_diffrn 1.153
_exptl_crystal_description block
_exptl_crystal_F_000 6496
_exptl_crystal_size_max 0.13
_exptl_crystal_size_mid 0.12
_exptl_crystal_size_min 0.09
_refine_diff_density_max 0.755
_refine_diff_density_min -0.730
_refine_diff_density_rms 0.087
_refine_ls_extinction_coef 0.00107(15)
_refine_ls_extinction_expression Fc^*^=kFc[1+0.001xFc^2^\l^3^/sin(2\q)]^-1/4^
_refine_ls_extinction_method 'SHELXL-2019/2 (Sheldrick 2019)'
_refine_ls_goodness_of_fit_ref 1.192
_refine_ls_hydrogen_treatment constr
_refine_ls_matrix_type full
_refine_ls_number_parameters 960
_refine_ls_number_reflns 16270
_refine_ls_number_restraints 809
_refine_ls_restrained_S_all 1.320
_refine_ls_R_factor_all 0.2128
_refine_ls_R_factor_gt 0.1475
_refine_ls_shift/su_max 0.008
_refine_ls_shift/su_mean 0.000
_refine_ls_structure_factor_coef Fsqd
_refine_ls_weighting_details 'w=1/[\s^2^(Fo^2^)+(0.0500P)^2^+120.0000P] where P=(Fo^2^+2Fc^2^)/3'
_refine_ls_weighting_scheme calc
_refine_ls_wR_factor_gt 0.3221
_refine_ls_wR_factor_ref 0.3527
_reflns_Friedel_coverage 0.000
_reflns_number_gt 7880
_reflns_number_total 16270
_reflns_threshold_expression 'I > 2\s(I)'
_cod_data_source_file d5ee04322k2.cif
_cod_data_source_block b241121d_0m
_cod_depositor_comments
;
The following automatic conversions were performed:

data item '_diffrn_radiation_probe' value 'X-ray' was changed to
'x-ray' in accordance with the
/home/data/users/saulius/crontab/automatic-downloads/rss-feeds/RSC/lib/dictionaries/cif_core.dic
dictionary named 'cif_core.dic' version 2.4.2 last updated on
2011-04-26.

Automatic conversion script
Id: cif_fix_values 8170 2020-07-09 18:12:32Z antanas 

 Adding full bibliography for 1575635--1575637.cif.
;
_cod_database_code 1575637
_shelx_shelxl_version_number 2019/3
_shelx_space_group_comment
;
The symmetry employed for this shelxl refinement is uniquely defined
by the following loop, which should always be used as a source of
symmetry information in preference to the above space-group names.
They are only intended as comments.
;
_shelx_estimated_absorpt_t_max 0.980
_shelx_estimated_absorpt_t_min 0.972
_olex2_refinement_description
;
1. Fixed Uiso
 At 1.2 times of:
  All C(H) groups, All C(H,H) groups
 At 1.5 times of:
  All C(H,H,H) groups
2. Restrained distances
 C8_1-C7_1 = C7_1-C6_1 = C6_1-C5_1 = C5_1-C2_1 = C3_1-C2_1 = C4_1-C3_1 = C2_1-
 C1_1
 C8_2-C7_2 = C7_2-C6_2 = C6_2-C5_2 = C5_2-C2_2 = C3_2-C2_2 = C4_2-C3_2 = C2_2-
 C1_2
 1.5 with sigma of 0.01
 C6_3-C5_3 = C5_3-C4_3 = C4_3-C3_3 = C3_3-C2_3 = C2_3-C1_3 = C7_3-C2_3 = C8_3-
 C7_3 = C9_3-C8_3 = C9_3-C10_3 = C11_3-C10_3 = C12_3-C11_3
 C6_4-C5_4 = C5_4-C4_4 = C4_4-C3_4 = C3_4-C2_4 = C2_4-C1_4 = C7_4-C2_4 = C8_4-
 C7_4 = C9_4-C8_4 = C9_4-C10_4 = C11_4-C10_4 = C12_4-C11_4
 1.5 with sigma of 0.01
 C6_1-C8_1 = C7_1-C5_1
 C6_2-C8_2 = C7_2-C5_2
 2.5 with sigma of 0.01
 C6_1-C2_1 = C5_1-C3_1
 C6_2-C2_2 = C5_2-C3_2
 2.5 with sigma of 0.01
 C4_1-C2_1 = C3_1-C1_1
 C4_2-C2_2 = C3_2-C1_2
 2.5 with sigma of 0.01
 C1_1-C5_1
 C1_2-C5_2
 2.5 with sigma of 0.01
 C12_3-C10_3 = C9_3-C11_3
 C12_4-C10_4 = C9_4-C11_4
 2.5 with sigma of 0.01
 C10_3-C8_3 = C7_3-C9_3
 C10_4-C8_4 = C7_4-C9_4
 2.5 with sigma of 0.01
 C8_3-C2_3 = C7_3-C3_3
 C8_4-C2_4 = C7_4-C3_4
 2.5 with sigma of 0.01
 C2_3-C4_3 = C3_3-C5_3
 C2_4-C4_4 = C3_4-C5_4
 2.5 with sigma of 0.01
 C4_3-C6_3 = C3_3-C1_3
 C4_4-C6_4 = C3_4-C1_4
 2.5 with sigma of 0.01
 C1_3-C7_3
 C1_4-C7_4
 2.5 with sigma of 0.01
3. Uiso/Uaniso restraints and constraints
All non-hydrogen atoms have similar U: within 2A with sigma of 0.01 and sigma
for terminal atoms of 0.02 within 2A
C11_3 \\sim C12_3: within 2A with sigma of 0.006 and sigma for terminal atoms
of 0.012 within 2A
C1_2 \\sim C2_2: within 2A with sigma of 0.006 and sigma for terminal atoms of
0.012 within 2A
C6_2 \\sim C7_2: within 2A with sigma of 0.006 and sigma for terminal atoms of
0.012 within 2A
C7_2 \\sim C8_2: within 2A with sigma of 0.006 and sigma for terminal atoms of
0.012 within 2A
C7_3 \\sim C8_3 \\sim C9_3: within 2A with sigma of 0.006 and sigma for
terminal atoms of 0.012 within 2A
C5_4 \\sim C6_4: within 2A with sigma of 0.006 and sigma for terminal atoms of
0.012 within 2A
C7_3 \\sim C2_3: within 2A with sigma of 0.006 and sigma for terminal atoms of
0.012 within 2A
C1_3 \\sim C2_3: within 2A with sigma of 0.004 and sigma for terminal atoms of
0.008 within 2A
C7_1 \\sim C8_1: within 2A with sigma of 0.006 and sigma for terminal atoms of
0.012 within 2A
C3_3 \\sim C4_3: within 2A with sigma of 0.004 and sigma for terminal atoms of
0.008 within 2A
C8_4 \\sim C9_4: within 2A with sigma of 0.004 and sigma for terminal atoms of
0.008 within 2A
4.a Riding coordinates:
 C1(H1A,H1B), C1(H1A,H1B), C8(H8A,H8B,H8C), C11(H11A,H11B), C12(H12A,H12B,
 H12C), C6(H6A,H6B,H6C), C11(H11A,H11B), C12(H12A,H12B,H12C)
4.b Ternary CH refined with riding coordinates:
 C2(H2), C2(H2), C2(H2), C2(H2)
4.c Secondary CH2 refined with riding coordinates:
 C3(H3A,H3B), C5(H5A,H5B), C6(H6A,H6B), C7(H7A,H7B), C3(H3A,H3B), C5(H5A,H5B),
 C6(H6A,H6B), C7(H7A,H7B), C1(H1A,H1B), C3(H3A,H3B), C4(H4A,H4B), C5(H5A,H5B),
 C7(H7A,H7B), C8(H8A,H8B), C9(H9A,H9B), C10(H10A,H10B), C1(H1A,H1B), C3(H3A,
 H3B), C4(H4A,H4B), C5(H5A,H5B), C7(H7A,H7B), C8(H8A,H8B), C9(H9A,H9B),
 C10(H10A,H10B)
4.d Aromatic/amide H refined with riding coordinates:
 C1(H1), C4(H4), C13(H13), C34(H34), C38(H38), C41(H41)
4.e Idealised Me refined as rotating group:
 C4(H4A,H4B,H4C), C8(H8A,H8B,H8C), C4(H4A,H4B,H4C), C6(H6A,H6B,H6C)
;
_smtbx_masks_void_probe_radius 1.2
_smtbx_masks_void_truncation_radius 1.2
_olex2_submission_special_instructions 'No special instructions were received'
_site XU

loop_
_space_group_symop_operation_xyz
'x, y, z'
'-x, y, -z+1/2'
'x+1/2, y+1/2, z'
'-x+1/2, y+1/2, -z+1/2'
'-x, -y, -z'
'x, -y, z-1/2'
'-x+1/2, -y+1/2, -z'
'x+1/2, -y+1/2, z-1/2'

loop_
_atom_site_label
_atom_site_type_symbol
_atom_site_fract_x
_atom_site_fract_y
_atom_site_fract_z
_atom_site_U_iso_or_equiv
_atom_site_adp_type
_atom_site_occupancy
_atom_site_site_symmetry_order
_atom_site_calc_flag
_atom_site_refinement_flags_posn
_atom_site_refinement_flags_adp
_atom_site_refinement_flags_occupancy
_atom_site_disorder_assembly
_atom_site_disorder_group
Cl05 Cl 0.79955(15) 0.72388(11) 0.64805(13) 0.1629(14) Uani 1 1 d . U . . .
Cl06 Cl 0.89433(16) 0.67559(14) 0.72816(13) 0.1894(17) Uani 1 1 d . U . . .
S1 S 0.89666(9) 0.28542(10) 0.74130(7) 0.0993(8) Uani 1 1 d . U . . .
S2 S 0.92123(10) 0.46238(11) 0.75521(8) 0.1079(8) Uani 1 1 d . U . . .
S3 S 0.65757(10) 0.59121(8) 0.54699(8) 0.0947(7) Uani 1 1 d . U . . .
S4 S 0.57503(9) 0.44221(8) 0.48978(7) 0.0891(7) Uani 1 1 d . U . . .
F1 F 0.9420(4) -0.0481(3) 0.7700(3) 0.183(3) Uani 1 1 d . U . . .
F2 F 1.0413(4) -0.0510(3) 0.8315(3) 0.205(3) Uani 1 1 d . U . . .
F3 F 0.3484(3) 0.2337(3) 0.3364(2) 0.148(2) Uani 1 1 d . U . . .
F4 F 0.2802(3) 0.3079(3) 0.2854(2) 0.153(2) Uani 1 1 d . U . . .
O1 O 0.9086(3) 0.1730(3) 0.7512(2) 0.116(2) Uani 1 1 d . U . . .
O2 O 0.5011(3) 0.3685(2) 0.4384(2) 0.114(2) Uani 1 1 d . U . . .
N1 N 1.1577(6) 0.1010(6) 0.9080(4) 0.219(5) Uani 1 1 d . U . . .
N2 N 1.1223(6) 0.2784(7) 0.8848(4) 0.196(5) Uani 1 1 d . U . . .
N3 N 0.8033(3) 0.3868(3) 0.6685(2) 0.0939(19) Uani 1 1 d . U . . .
N4 N 0.6993(3) 0.4385(3) 0.5844(2) 0.0935(19) Uani 1 1 d . U . . .
N5 N 0.8563(3) 0.5757(3) 0.7009(3) 0.112(2) Uani 1 1 d . U . . .
N6 N 0.7690(3) 0.6189(3) 0.6306(3) 0.104(2) Uani 1 1 d . U . . .
N7 N 0.4114(4) 0.6121(4) 0.3745(3) 0.146(4) Uani 1 1 d . U . . .
N8 N 0.2938(4) 0.5152(4) 0.2812(3) 0.138(3) Uani 1 1 d . U . . .
C1 C 1.0453(5) 0.0461(5) 0.8353(4) 0.138(3) Uani 1 1 d . U . . .
H1 H 1.081202 0.042797 0.856469 0.166 Uiso 1 1 calc R U . . .
C2 C 1.0190(7) 0.0019(6) 0.8187(5) 0.151(3) Uani 1 1 d . U . . .
C3 C 0.9689(6) 0.0014(6) 0.7883(4) 0.148(3) Uani 1 1 d . U . . .
C4 C 0.9410(5) 0.0524(5) 0.7703(4) 0.129(3) Uani 1 1 d . U . . .
H4 H 0.906771 0.053285 0.747295 0.155 Uiso 1 1 calc R U . . .
C5 C 0.9695(5) 0.1012(5) 0.7899(3) 0.117(3) Uani 1 1 d . U . . .
C6 C 1.0216(5) 0.1010(5) 0.8226(3) 0.123(3) Uani 1 1 d . U . . .
C7 C 1.0392(5) 0.1595(5) 0.8347(3) 0.121(3) Uani 1 1 d . U . . .
C8 C 1.0886(5) 0.1744(6) 0.8651(4) 0.143(3) Uani 1 1 d . U . . .
C9 C 1.1095(6) 0.2305(8) 0.8750(4) 0.158(4) Uani 1 1 d . U . . .
C10 C 1.1288(6) 0.1399(6) 0.8887(4) 0.174(4) Uani 1 1 d . U . . .
C11 C 0.9955(4) 0.1969(5) 0.8072(3) 0.109(2) Uani 1 1 d . U . . .
C12 C 0.9522(4) 0.1595(4) 0.7789(3) 0.109(3) Uani 1 1 d . U . . .
C13 C 0.9944(4) 0.2536(4) 0.8077(3) 0.108(3) Uani 1 1 d . U . . .
H13 H 1.026646 0.268691 0.828640 0.129 Uiso 1 1 calc R U . . .
C14 C 0.9575(4) 0.2975(4) 0.7852(3) 0.103(2) Uani 1 1 d . U . . .
C15 C 0.9689(4) 0.3559(4) 0.7927(3) 0.101(2) Uani 1 1 d . U . . .
C16 C 0.9283(4) 0.3888(4) 0.7633(3) 0.098(2) Uani 1 1 d . U . . .
C17 C 0.8866(3) 0.3566(4) 0.7333(3) 0.094(2) Uani 1 1 d . U . . .
C18 C 0.8503(3) 0.3925(4) 0.7046(3) 0.095(2) Uani 1 1 d . U . . .
C19 C 0.8631(3) 0.4497(4) 0.7124(3) 0.094(2) Uani 1 1 d . U . . .
C20 C 0.8249(3) 0.4820(4) 0.6799(3) 0.095(2) Uani 1 1 d . U . . .
C21 C 0.8194(4) 0.5398(4) 0.6737(3) 0.098(2) Uani 1 1 d . U . . .
C22 C 0.7761(3) 0.5623(3) 0.6390(3) 0.094(2) Uani 1 1 d . U . . .
C23 C 0.7384(3) 0.5231(3) 0.6113(3) 0.088(2) Uani 1 1 d . U . . .
C24 C 0.7431(3) 0.4637(3) 0.6167(3) 0.092(2) Uani 1 1 d . U . . .
C25 C 0.7870(3) 0.4405(3) 0.6524(3) 0.090(2) Uani 1 1 d . U . . .
C26 C 0.8472(5) 0.6310(4) 0.6926(4) 0.126(3) Uani 1 1 d . U . . .
C27 C 0.8051(5) 0.6515(4) 0.6578(4) 0.123(3) Uani 1 1 d . U . . .
C28 C 0.6927(3) 0.5338(3) 0.5751(3) 0.085(2) Uani 1 1 d . U . . .
C29 C 0.6701(3) 0.4817(3) 0.5593(3) 0.086(2) Uani 1 1 d . U . . .
C30 C 0.6221(3) 0.4867(3) 0.5235(3) 0.086(2) Uani 1 1 d . U . . .
C31 C 0.6100(3) 0.5435(3) 0.5128(3) 0.086(2) Uani 1 1 d . U . . .
C32 C 0.5623(3) 0.5528(3) 0.4771(3) 0.090(2) Uani 1 1 d . U . . .
C33 C 0.5375(3) 0.5006(3) 0.4618(3) 0.085(2) Uani 1 1 d . U . . .
C34 C 0.4885(3) 0.4973(4) 0.4270(3) 0.091(2) Uani 1 1 d . U . . .
H34 H 0.475622 0.533895 0.416224 0.109 Uiso 1 1 calc R U . . .
C35 C 0.4545(3) 0.4556(4) 0.4044(3) 0.093(2) Uani 1 1 d . U . . .
C36 C 0.4624(4) 0.3924(4) 0.4119(3) 0.095(2) Uani 1 1 d . U . . .
C37 C 0.4166(3) 0.3630(4) 0.3797(3) 0.094(2) Uani 1 1 d . U . . .
C38 C 0.4069(4) 0.3068(4) 0.3754(3) 0.105(2) Uani 1 1 d . U . . .
H38 H 0.431075 0.280530 0.394334 0.126 Uiso 1 1 calc R U . . .
C39 C 0.3610(4) 0.2883(5) 0.3429(3) 0.117(3) Uani 1 1 d . U . . .
C40 C 0.3256(4) 0.3268(5) 0.3167(3) 0.118(3) Uani 1 1 d . U . . .
C41 C 0.3344(4) 0.3811(5) 0.3217(3) 0.115(3) Uani 1 1 d . U . . .
H41 H 0.308587 0.406837 0.303563 0.138 Uiso 1 1 calc R U . . .
C42 C 0.3823(4) 0.4027(4) 0.3542(3) 0.099(2) Uani 1 1 d . U . . .
C43 C 0.4030(3) 0.4623(4) 0.3672(3) 0.097(2) Uani 1 1 d . U . . .
C44 C 0.3783(4) 0.5105(4) 0.3489(3) 0.103(2) Uani 1 1 d . U . . .
C45 C 0.3310(4) 0.5127(4) 0.3114(3) 0.111(3) Uani 1 1 d . U . . .
C46 C 0.3965(4) 0.5682(5) 0.3629(3) 0.112(3) Uani 1 1 d . U . . .
C1_1 C 0.7765(3) 0.3301(3) 0.6590(3) 0.122(3) Uani 1 1 d D U . . .
H1A_1 H 0.807257 0.308527 0.679514 0.147 Uiso 1 1 d R U . . .
H1B_1 H 0.773797 0.315417 0.630064 0.147 Uiso 1 1 d R U . . .
C2_1 C 0.7254(4) 0.3208(4) 0.6759(3) 0.171(4) Uani 1 1 d D U . . .
H2_1 H 0.697277 0.350980 0.661968 0.205 Uiso 1 1 calc R U . . .
C3_1 C 0.6946(5) 0.2657(5) 0.6615(5) 0.234(5) Uani 1 1 d D U . . .
H3A_1 H 0.671146 0.256001 0.681084 0.281 Uiso 1 1 calc R U . . .
H3B_1 H 0.667857 0.271215 0.632688 0.281 Uiso 1 1 calc R U . . .
C4_1 C 0.7332(8) 0.2169(6) 0.6599(8) 0.326(10) Uani 1 1 d D U . . .
H4A_1 H 0.759259 0.227343 0.642819 0.489 Uiso 1 1 calc R U . . .
H4B_1 H 0.709923 0.184079 0.646989 0.489 Uiso 1 1 calc R U . . .
H4C_1 H 0.755841 0.207287 0.688986 0.489 Uiso 1 1 calc R U . . .
C5_1 C 0.7378(4) 0.3321(5) 0.7227(3) 0.181(4) Uani 1 1 d D U . . .
H5A_1 H 0.765317 0.303195 0.738478 0.217 Uiso 1 1 calc R U . . .
H5B_1 H 0.756583 0.369788 0.729050 0.217 Uiso 1 1 calc R U . . .
C6_1 C 0.6853(5) 0.3313(7) 0.7384(4) 0.231(5) Uani 1 1 d D U . . .
H6A_1 H 0.671909 0.291530 0.738584 0.277 Uiso 1 1 calc R U . . .
H6B_1 H 0.654332 0.353118 0.718366 0.277 Uiso 1 1 calc R U . . .
C7_1 C 0.6956(6) 0.3561(9) 0.7829(4) 0.275(6) Uani 1 1 d D U . . .
H7A_1 H 0.709583 0.395692 0.783296 0.330 Uiso 1 1 calc R U . . .
H7B_1 H 0.725267 0.333549 0.803530 0.330 Uiso 1 1 calc R U . . .
C8_1 C 0.6386(8) 0.3547(10) 0.7953(6) 0.313(8) Uani 1 1 d D U . . .
H8A_1 H 0.616837 0.389638 0.785373 0.469 Uiso 1 1 calc R U . . .
H8B_1 H 0.646804 0.351934 0.826376 0.469 Uiso 1 1 calc R U . . .
H8C_1 H 0.615798 0.321757 0.781951 0.469 Uiso 1 1 calc R U . . .
C1_2 C 0.6907(4) 0.3785(4) 0.5701(3) 0.134(3) Uani 1 1 d D U . . .
H1A_2 H 0.693492 0.349093 0.592372 0.161 Uiso 1 1 d R U . . .
H1B_2 H 0.649602 0.381653 0.553942 0.161 Uiso 1 1 d R U . . .
C2_2 C 0.7103(5) 0.3641(4) 0.5315(4) 0.181(4) Uani 1 1 d D U . . .
H2_2 H 0.686185 0.388760 0.508411 0.217 Uiso 1 1 calc R U . . .
C3_2 C 0.6955(5) 0.3040(4) 0.5156(5) 0.220(5) Uani 1 1 d D U . . .
H3A_2 H 0.708440 0.298077 0.489634 0.264 Uiso 1 1 calc R U . . .
H3B_2 H 0.716828 0.277007 0.537633 0.264 Uiso 1 1 calc R U . . .
C4_2 C 0.6322(6) 0.2912(5) 0.5054(6) 0.267(8) Uani 1 1 d D U . . .
H4A_2 H 0.625406 0.251525 0.496156 0.401 Uiso 1 1 calc R U . . .
H4B_2 H 0.610930 0.316383 0.482532 0.401 Uiso 1 1 calc R U . . .
H4C_2 H 0.618966 0.297201 0.530947 0.401 Uiso 1 1 calc R U . . .
C5_2 C 0.7693(5) 0.3812(6) 0.5348(4) 0.237(5) Uani 1 1 d D U . . .
H5A_2 H 0.795069 0.361504 0.559669 0.284 Uiso 1 1 calc R U . . .
H5B_2 H 0.772705 0.422506 0.540827 0.284 Uiso 1 1 calc R U . . .
C6_2 C 0.7907(7) 0.3698(7) 0.4967(6) 0.293(6) Uani 1 1 d D U . . .
H6A_2 H 0.757934 0.358064 0.472515 0.351 Uiso 1 1 calc R U . . .
H6B_2 H 0.818621 0.337967 0.503269 0.351 Uiso 1 1 calc R U . . .
C7_2 C 0.8196(8) 0.4214(7) 0.4838(6) 0.319(7) Uani 1 1 d D U . . .
H7A_2 H 0.827964 0.449800 0.507129 0.383 Uiso 1 1 calc R U . . .
H7B_2 H 0.793384 0.439182 0.458122 0.383 Uiso 1 1 calc R U . . .
C8_2 C 0.8761(7) 0.4034(10) 0.4741(8) 0.366(9) Uani 1 1 d D U . . .
H8A_2 H 0.870982 0.377889 0.449567 0.550 Uiso 1 1 d R U . . .
H8B_2 H 0.902242 0.385779 0.499357 0.550 Uiso 1 1 d R U . . .
H8C_2 H 0.892432 0.439509 0.468047 0.550 Uiso 1 1 d R U . . .
C1_3 C 0.5423(5) 0.6090(5) 0.4610(4) 0.154(3) Uani 1 1 d D U . . .
H1A_3 H 0.556294 0.636468 0.484646 0.185 Uiso 1 1 calc R U . . .
H1B_3 H 0.499633 0.608989 0.453842 0.185 Uiso 1 1 calc R U . . .
C2_3 C 0.5591(4) 0.6311(4) 0.4228(4) 0.185(3) Uani 1 1 d D U . . .
H2_3 H 0.537260 0.608220 0.397721 0.222 Uiso 1 1 calc R U . . .
C3_3 C 0.5403(6) 0.6919(5) 0.4137(4) 0.246(5) Uani 1 1 d D U . . .
H3A_3 H 0.500157 0.695480 0.415587 0.296 Uiso 1 1 calc R U . . .
H3B_3 H 0.564831 0.716205 0.436352 0.296 Uiso 1 1 calc R U . . .
C4_3 C 0.5427(7) 0.7141(6) 0.3718(4) 0.261(5) Uani 1 1 d D U . . .
H4A_3 H 0.583491 0.721778 0.373117 0.313 Uiso 1 1 calc R U . . .
H4B_3 H 0.521848 0.750805 0.366630 0.313 Uiso 1 1 calc R U . . .
C5_3 C 0.5177(10) 0.6755(7) 0.3345(5) 0.319(7) Uani 1 1 d D U . . .
H5A_3 H 0.489454 0.649356 0.341563 0.383 Uiso 1 1 calc R U . . .
H5B_3 H 0.548756 0.652289 0.328482 0.383 Uiso 1 1 calc R U . . .
C6_3 C 0.4882(8) 0.7104(10) 0.2955(3) 0.388(11) Uani 1 1 d D U . . .
H6A_3 H 0.466297 0.741228 0.303842 0.582 Uiso 1 1 calc R U . . .
H6B_3 H 0.461995 0.685982 0.274464 0.582 Uiso 1 1 calc R U . . .
H6C_3 H 0.517350 0.726415 0.283026 0.582 Uiso 1 1 calc R U . . .
C7_3 C 0.6218(4) 0.6222(5) 0.4270(5) 0.238(4) Uani 1 1 d D U . . .
H7A_3 H 0.635475 0.588482 0.445195 0.286 Uiso 1 1 calc R U . . .
H7B_3 H 0.627011 0.614388 0.398439 0.286 Uiso 1 1 calc R U . . .
C8_3 C 0.6574(5) 0.6726(6) 0.4460(5) 0.295(5) Uani 1 1 d D U . . .
H8A_3 H 0.644731 0.686480 0.470661 0.354 Uiso 1 1 calc R U . . .
H8B_3 H 0.650737 0.703488 0.424548 0.354 Uiso 1 1 calc R U . . .
C9_3 C 0.7211(5) 0.6596(6) 0.4607(6) 0.337(6) Uani 1 1 d D U . . .
H9A_3 H 0.727426 0.619470 0.454080 0.405 Uiso 1 1 calc R U . . .
H9B_3 H 0.735012 0.664485 0.492072 0.405 Uiso 1 1 calc R U . . .
C10_3 C 0.7558(7) 0.6977(10) 0.4396(5) 0.406(7) Uani 1 1 d D U . . .
H10A_3 H 0.729185 0.720399 0.416942 0.487 Uiso 1 1 calc R U . . .
H10B_3 H 0.779713 0.674011 0.426069 0.487 Uiso 1 1 calc R U . . .
C11_3 C 0.7945(5) 0.7375(6) 0.4717(4) 0.445(9) Uani 1 1 d D U . . .
H11A_3 H 0.764713 0.767481 0.468027 0.534 Uiso 1 1 d R U . . .
H11B_3 H 0.802793 0.733181 0.503027 0.534 Uiso 1 1 d R U . . .
C12_3 C 0.8328(9) 0.7707(8) 0.4506(6) 0.482(11) Uani 1 1 d D U . . .
H12A_3 H 0.864803 0.743555 0.455968 0.723 Uiso 1 1 d R U . . .
H12B_3 H 0.819033 0.778595 0.419908 0.723 Uiso 1 1 d R U . . .
H12C_3 H 0.846063 0.806125 0.466028 0.723 Uiso 1 1 d R U . . .
C1_4 C 1.0166(4) 0.3807(4) 0.8271(2) 0.124(3) Uani 1 1 d D U . . .
H1A_4 H 1.047744 0.352085 0.835314 0.149 Uiso 1 1 calc R U . . .
H1B_4 H 1.032155 0.413726 0.815094 0.149 Uiso 1 1 calc R U . . .
C2_4 C 1.0027(5) 0.3996(5) 0.8664(3) 0.189(4) Uani 1 1 d D U . . .
H2_4 H 0.974243 0.431082 0.856540 0.227 Uiso 1 1 calc R U . . .
C3_4 C 0.9728(6) 0.3594(6) 0.8874(4) 0.238(5) Uani 1 1 d D U . . .
H3A_4 H 1.000689 0.330455 0.902731 0.286 Uiso 1 1 calc R U . . .
H3B_4 H 0.942453 0.339547 0.865349 0.286 Uiso 1 1 calc R U . . .
C4_4 C 0.9455(8) 0.3879(7) 0.9187(5) 0.287(6) Uani 1 1 d D U . . .
H4A_4 H 0.926008 0.423324 0.905979 0.344 Uiso 1 1 calc R U . . .
H4B_4 H 0.975863 0.398138 0.944989 0.344 Uiso 1 1 calc R U . . .
C5_4 C 0.9021(9) 0.3485(9) 0.9299(6) 0.348(7) Uani 1 1 d D U . . .
H5A_4 H 0.916247 0.308810 0.931327 0.418 Uiso 1 1 calc R U . . .
H5B_4 H 0.864990 0.350545 0.907413 0.418 Uiso 1 1 calc R U . . .
C6_4 C 0.8927(11) 0.3649(10) 0.9727(6) 0.391(9) Uani 1 1 d D U . . .
H6A_4 H 0.925987 0.385896 0.990157 0.587 Uiso 1 1 d R U . . .
H6B_4 H 0.886567 0.330666 0.988017 0.587 Uiso 1 1 d R U . . .
H6C_4 H 0.858347 0.388986 0.966897 0.587 Uiso 1 1 d R U . . .
C7_4 C 1.0533(5) 0.4280(5) 0.8976(3) 0.217(5) Uani 1 1 d D U . . .
H7A_4 H 1.047254 0.427202 0.926462 0.260 Uiso 1 1 calc R U . . .
H7B_4 H 1.088802 0.406152 0.898828 0.260 Uiso 1 1 calc R U . . .
C8_4 C 1.0615(7) 0.4875(5) 0.8860(5) 0.257(5) Uani 1 1 d D U . . .
H8A_4 H 1.025510 0.509224 0.883327 0.308 Uiso 1 1 calc R U . . .
H8B_4 H 1.070132 0.488487 0.858008 0.308 Uiso 1 1 calc R U . . .
C9_4 C 1.1107(7) 0.5151(5) 0.9197(5) 0.269(5) Uani 1 1 d D U . . .
H9A_4 H 1.105086 0.508639 0.948299 0.323 Uiso 1 1 calc R U . . .
H9B_4 H 1.147594 0.497207 0.919126 0.323 Uiso 1 1 calc R U . . .
C10_4 C 1.1134(9) 0.5773(5) 0.9120(6) 0.319(6) Uani 1 1 d D U . . .
H10A_4 H 1.074618 0.593768 0.908622 0.383 Uiso 1 1 calc R U . . .
H10B_4 H 1.123255 0.583102 0.884743 0.383 Uiso 1 1 calc R U . . .
C11_4 C 1.1558(8) 0.6093(6) 0.9463(5) 0.356(8) Uani 1 1 d D U . . .
H11A_4 H 1.194960 0.596378 0.946636 0.427 Uiso 1 1 d R U . . .
H11B_4 H 1.160080 0.599238 0.976536 0.427 Uiso 1 1 d R U . . .
C12_4 C 1.1496(9) 0.6733(6) 0.9367(6) 0.422(12) Uani 1 1 d D U . . .
H12A_4 H 1.129538 0.690542 0.955968 0.632 Uiso 1 1 d R U . . .
H12B_4 H 1.128748 0.682152 0.907038 0.632 Uiso 1 1 d R U . . .
H12C_4 H 1.188848 0.688542 0.943018 0.632 Uiso 1 1 d R U . . .

loop_
_atom_site_aniso_label
_atom_site_aniso_U_11
_atom_site_aniso_U_22
_atom_site_aniso_U_33
_atom_site_aniso_U_23
_atom_site_aniso_U_13
_atom_site_aniso_U_12
Cl05 0.165(3) 0.0744(16) 0.227(4) -0.0248(19) 0.016(3) -0.0293(17)
Cl06 0.182(3) 0.113(2) 0.224(4) -0.055(2) -0.025(3) -0.054(2)
S1 0.0757(13) 0.0985(16) 0.0987(16) -0.0014(12) -0.0179(11) -0.0004(11)
S2 0.0888(15) 0.1052(17) 0.1053(17) -0.0216(14) -0.0141(13) -0.0158(13)
S3 0.0888(14) 0.0613(11) 0.1197(18) -0.0089(11) 0.0050(12) 0.0054(10)
S4 0.0739(12) 0.0666(12) 0.1075(16) -0.0097(11) -0.0073(11) 0.0109(9)
F1 0.220(7) 0.110(5) 0.241(8) 0.030(5) 0.103(6) 0.029(5)
F2 0.255(8) 0.149(6) 0.213(7) 0.066(6) 0.065(6) 0.060(6)
F3 0.140(5) 0.117(4) 0.164(5) -0.049(4) 0.006(4) -0.023(4)
F4 0.117(4) 0.178(6) 0.135(5) -0.043(4) -0.014(4) -0.023(4)
O1 0.089(4) 0.106(4) 0.130(5) 0.015(4) -0.005(4) 0.005(3)
O2 0.101(4) 0.083(4) 0.125(5) -0.009(3) -0.024(4) 0.006(3)
N1 0.213(11) 0.261(13) 0.146(9) 0.035(9) -0.013(8) 0.067(10)
N2 0.163(9) 0.216(12) 0.151(9) 0.039(10) -0.052(7) -0.013(10)
N3 0.072(3) 0.076(3) 0.110(4) -0.018(3) -0.015(3) 0.002(3)
N4 0.078(3) 0.069(3) 0.112(4) -0.016(3) -0.010(3) 0.009(3)
N5 0.097(4) 0.095(4) 0.127(5) -0.037(4) 0.002(4) -0.025(4)
N6 0.096(4) 0.070(4) 0.137(5) -0.020(4) 0.016(4) -0.012(3)
N7 0.100(6) 0.116(7) 0.182(9) 0.018(7) -0.028(6) 0.001(5)
N8 0.100(6) 0.158(8) 0.128(7) 0.017(6) -0.016(5) 0.013(5)
C1 0.148(7) 0.142(7) 0.129(6) 0.055(6) 0.043(6) 0.041(6)
C2 0.165(7) 0.138(7) 0.152(7) 0.057(6) 0.049(6) 0.038(6)
C3 0.162(7) 0.131(6) 0.164(7) 0.035(6) 0.065(6) 0.021(6)
C4 0.135(6) 0.120(6) 0.145(6) 0.035(6) 0.061(5) 0.018(5)
C5 0.113(5) 0.122(5) 0.120(5) 0.032(5) 0.036(4) 0.018(5)
C6 0.123(5) 0.137(6) 0.112(5) 0.041(5) 0.036(4) 0.029(5)
C7 0.112(5) 0.151(6) 0.094(5) 0.044(5) 0.019(4) 0.020(5)
C8 0.129(6) 0.181(7) 0.096(5) 0.043(6) -0.011(5) 0.028(6)
C9 0.139(8) 0.196(10) 0.101(7) 0.043(8) -0.028(6) 0.026(9)
C10 0.157(8) 0.213(9) 0.115(7) 0.035(7) -0.020(6) 0.050(7)
C11 0.092(4) 0.130(5) 0.096(5) 0.030(5) 0.010(4) 0.014(5)
C12 0.096(5) 0.118(6) 0.108(5) 0.023(5) 0.020(4) 0.011(5)
C13 0.082(5) 0.133(6) 0.094(5) 0.015(5) 0.002(4) 0.000(5)
C14 0.076(4) 0.118(5) 0.094(4) 0.006(4) -0.010(4) 0.000(4)
C15 0.079(4) 0.118(5) 0.089(4) -0.006(4) -0.007(4) -0.014(4)
C16 0.080(4) 0.105(4) 0.090(4) -0.010(4) -0.009(4) -0.011(4)
C17 0.071(4) 0.097(4) 0.093(4) -0.006(4) -0.012(3) -0.006(4)
C18 0.067(4) 0.093(4) 0.101(4) -0.012(4) -0.015(4) -0.007(4)
C19 0.075(4) 0.087(4) 0.100(4) -0.017(4) -0.010(4) -0.005(4)
C20 0.071(4) 0.084(4) 0.111(5) -0.025(4) -0.007(4) -0.004(3)
C21 0.080(4) 0.082(4) 0.117(5) -0.023(4) 0.003(4) -0.016(4)
C22 0.080(4) 0.071(4) 0.120(5) -0.020(4) 0.011(4) -0.007(3)
C23 0.075(4) 0.064(4) 0.110(5) -0.017(4) 0.001(4) -0.004(3)
C24 0.077(4) 0.067(4) 0.110(5) -0.023(4) -0.010(4) 0.004(3)
C25 0.073(4) 0.071(4) 0.108(5) -0.025(4) -0.008(4) 0.006(3)
C26 0.114(5) 0.093(5) 0.155(6) -0.036(5) 0.010(5) -0.034(5)
C27 0.111(5) 0.082(5) 0.164(6) -0.024(5) 0.016(5) -0.019(4)
C28 0.075(4) 0.060(3) 0.109(4) -0.008(3) 0.004(4) 0.006(3)
C29 0.076(4) 0.061(4) 0.104(4) -0.009(3) -0.001(4) 0.010(3)
C30 0.077(4) 0.064(4) 0.103(4) -0.006(3) 0.000(4) 0.008(3)
C31 0.075(4) 0.064(4) 0.109(4) -0.010(4) 0.008(4) 0.009(3)
C32 0.073(4) 0.076(4) 0.114(5) 0.008(4) 0.016(4) 0.012(3)
C33 0.068(4) 0.075(4) 0.104(4) 0.003(4) 0.009(3) 0.012(3)
C34 0.073(4) 0.085(4) 0.106(5) 0.002(4) 0.009(4) 0.012(4)
C35 0.074(4) 0.099(4) 0.097(4) 0.001(4) 0.006(4) 0.011(4)
C36 0.080(4) 0.092(5) 0.103(5) -0.006(4) 0.007(4) 0.008(4)
C37 0.076(4) 0.094(4) 0.103(5) -0.010(4) 0.005(4) 0.004(4)
C38 0.094(5) 0.103(5) 0.107(5) -0.020(5) 0.009(4) 0.003(4)
C39 0.103(5) 0.117(6) 0.120(6) -0.032(5) 0.013(5) -0.011(5)
C40 0.099(5) 0.130(6) 0.110(5) -0.035(5) 0.005(4) -0.015(5)
C41 0.088(5) 0.141(6) 0.103(5) -0.013(5) 0.004(4) -0.009(5)
C42 0.079(4) 0.114(5) 0.095(5) -0.010(4) 0.009(4) -0.004(4)
C43 0.075(4) 0.115(5) 0.092(4) 0.005(4) 0.011(4) 0.004(4)
C44 0.077(4) 0.119(5) 0.102(5) 0.016(5) 0.005(4) 0.007(4)
C45 0.083(5) 0.131(6) 0.106(6) 0.013(5) 0.003(5) 0.008(5)
C46 0.076(5) 0.125(7) 0.117(6) 0.024(6) -0.002(5) 0.002(5)
C1_1 0.098(5) 0.073(4) 0.163(6) -0.004(5) -0.021(5) -0.001(4)
C2_1 0.129(6) 0.114(6) 0.240(8) 0.033(7) 0.002(7) -0.024(5)
C3_1 0.192(10) 0.163(9) 0.309(11) 0.041(10) 0.003(9) -0.028(8)
C4_1 0.295(18) 0.232(16) 0.396(19) 0.006(17) 0.005(17) -0.056(15)
C5_1 0.137(7) 0.161(7) 0.243(10) 0.062(8) 0.048(8) -0.007(7)
C6_1 0.196(9) 0.222(9) 0.275(11) 0.067(10) 0.065(10) 0.014(9)
C7_1 0.243(11) 0.270(11) 0.317(13) 0.063(12) 0.083(12) 0.028(11)
C8_1 0.287(15) 0.311(14) 0.348(16) 0.059(14) 0.099(14) 0.043(14)
C1_2 0.127(5) 0.082(5) 0.161(6) -0.052(5) -0.017(5) 0.016(4)
C2_2 0.168(6) 0.125(5) 0.215(7) -0.059(5) -0.006(6) 0.025(5)
C3_2 0.221(9) 0.136(8) 0.263(10) -0.058(8) -0.003(9) 0.039(8)
C4_2 0.299(16) 0.153(11) 0.260(14) -0.071(11) -0.073(14) 0.050(13)
C5_2 0.199(9) 0.203(8) 0.262(10) -0.102(8) -0.013(9) 0.024(8)
C6_2 0.236(11) 0.282(11) 0.321(11) -0.106(11) 0.013(10) 0.041(10)
C7_2 0.254(11) 0.315(12) 0.347(12) -0.110(11) 0.014(11) 0.046(11)
C8_2 0.275(15) 0.372(16) 0.400(16) -0.093(15) 0.006(15) 0.055(14)
C1_3 0.129(5) 0.124(5) 0.195(7) 0.048(5) 0.019(6) 0.004(5)
C2_3 0.156(6) 0.151(6) 0.226(7) 0.056(5) 0.015(6) -0.003(5)
C3_3 0.220(8) 0.205(9) 0.278(10) 0.062(8) 0.007(9) -0.020(7)
C4_3 0.231(8) 0.219(9) 0.290(11) 0.054(8) 0.000(9) -0.022(8)
C5_3 0.283(12) 0.272(12) 0.340(13) 0.058(11) -0.019(12) -0.024(11)
C6_3 0.332(19) 0.332(19) 0.40(2) 0.127(17) -0.067(18) -0.043(17)
C7_3 0.200(7) 0.205(7) 0.272(8) 0.066(6) 0.001(7) -0.025(7)
C8_3 0.246(9) 0.260(9) 0.326(9) 0.064(8) -0.010(8) -0.027(8)
C9_3 0.281(10) 0.299(10) 0.369(10) 0.066(9) -0.015(9) -0.043(9)
C10_3 0.349(13) 0.349(13) 0.439(13) 0.071(12) -0.026(12) -0.086(12)
C11_3 0.386(16) 0.378(16) 0.479(15) 0.066(14) -0.034(14) -0.115(14)
C12_3 0.422(19) 0.419(19) 0.513(19) 0.068(17) -0.025(17) -0.102(17)
C1_4 0.099(5) 0.153(6) 0.098(5) -0.017(5) -0.011(5) -0.033(5)
C2_4 0.179(7) 0.231(8) 0.139(7) -0.046(6) 0.012(6) -0.071(6)
C3_4 0.252(10) 0.286(11) 0.174(9) -0.048(9) 0.054(8) -0.083(9)
C4_4 0.308(12) 0.341(13) 0.214(11) -0.046(11) 0.077(10) -0.091(11)
C5_4 0.373(14) 0.405(15) 0.258(13) -0.058(13) 0.072(13) -0.066(13)
C6_4 0.414(17) 0.446(18) 0.292(16) -0.049(16) 0.060(16) -0.059(16)
C7_4 0.199(8) 0.265(10) 0.162(8) -0.070(8) 0.010(7) -0.079(8)
C8_4 0.241(9) 0.289(11) 0.224(9) -0.083(9) 0.034(8) -0.084(9)
C9_4 0.255(9) 0.295(12) 0.239(9) -0.079(10) 0.036(8) -0.082(10)
C10_4 0.315(12) 0.314(14) 0.304(12) -0.071(12) 0.042(10) -0.080(12)
C11_4 0.357(14) 0.336(16) 0.347(14) -0.063(14) 0.048(12) -0.073(15)
C12_4 0.45(2) 0.35(2) 0.43(2) -0.06(2) 0.07(2) -0.05(2)

loop_
_atom_type_symbol
_atom_type_description
_atom_type_scat_dispersion_real
_atom_type_scat_dispersion_imag
_atom_type_scat_source
C C 0.0033 0.0016 'International Tables Vol C Tables 4.2.6.8 and 6.1.1.4'
H H 0.0000 0.0000 'International Tables Vol C Tables 4.2.6.8 and 6.1.1.4'
Cl Cl 0.1484 0.1585 'International Tables Vol C Tables 4.2.6.8 and 6.1.1.4'
F F 0.0171 0.0103 'International Tables Vol C Tables 4.2.6.8 and 6.1.1.4'
N N 0.0061 0.0033 'International Tables Vol C Tables 4.2.6.8 and 6.1.1.4'
O O 0.0106 0.0060 'International Tables Vol C Tables 4.2.6.8 and 6.1.1.4'
S S 0.1246 0.1234 'International Tables Vol C Tables 4.2.6.8 and 6.1.1.4'

loop_
_geom_angle_atom_site_label_1
_geom_angle_atom_site_label_2
_geom_angle_atom_site_label_3
_geom_angle
_geom_angle_site_symmetry_1
_geom_angle_site_symmetry_3
_geom_angle_publ_flag
C17 S1 C14 90.9(4) . . ?
C19 S2 C16 88.5(4) . . ?
C28 S3 C31 88.6(4) . . ?
C30 S4 C33 90.6(4) . . ?
C18 N3 C1_1 118.0(7) . . ?
C25 N3 C18 108.2(6) . . ?
C25 N3 C1_1 133.1(6) . . ?
C24 N4 C1_2 130.5(7) . . ?
C29 N4 C24 107.0(6) . . ?
C29 N4 C1_2 120.9(7) . . ?
C26 N5 C21 115.6(8) . . ?
C27 N6 C22 114.6(8) . . ?
C2 C1 H1 119.7 . . ?
C2 C1 C6 120.6(13) . . ?
C6 C1 H1 119.7 . . ?
C1 C2 F2 120.5(15) . . ?
C1 C2 C3 124.8(15) . . ?
C3 C2 F2 114.7(15) . . ?
F1 C3 C4 114.8(13) . . ?
C2 C3 F1 123.2(14) . . ?
C2 C3 C4 121.9(15) . . ?
C3 C4 H4 123.6 . . ?
C5 C4 C3 112.7(12) . . ?
C5 C4 H4 123.6 . . ?
C4 C5 C6 124.6(11) . . ?
C4 C5 C12 126.2(10) . . ?
C6 C5 C12 109.1(11) . . ?
C1 C6 C7 135.2(11) . . ?
C5 C6 C1 115.2(12) . . ?
C5 C6 C7 109.6(10) . . ?
C6 C7 C11 106.9(10) . . ?
C8 C7 C6 124.6(11) . . ?
C8 C7 C11 128.5(12) . . ?
C7 C8 C9 126.0(11) . . ?
C10 C8 C7 127.5(15) . . ?
C10 C8 C9 106.2(12) . . ?
N2 C9 C8 174(2) . . ?
N1 C10 C8 168.2(17) . . ?
C7 C11 C12 106.8(10) . . ?
C13 C11 C7 127.0(10) . . ?
C13 C11 C12 126.2(9) . . ?
O1 C12 C5 124.0(10) . . ?
O1 C12 C11 128.4(10) . . ?
C5 C12 C11 107.6(9) . . ?
C11 C13 H13 111.6 . . ?
C11 C13 C14 136.7(9) . . ?
C14 C13 H13 111.6 . . ?
C13 C14 S1 124.1(8) . . ?
C15 C14 S1 112.1(6) . . ?
C15 C14 C13 123.5(8) . . ?
C14 C15 C1_4 125.9(8) . . ?
C16 C15 C14 110.7(7) . . ?
C16 C15 C1_4 123.3(9) . . ?
C15 C16 S2 132.1(7) . . ?
C15 C16 C17 114.0(8) . . ?
C17 C16 S2 113.8(6) . . ?
C16 C17 S1 112.2(6) . . ?
C18 C17 S1 138.0(6) . . ?
C18 C17 C16 109.8(8) . . ?
C17 C18 N3 136.7(8) . . ?
C17 C18 C19 113.6(7) . . ?
C19 C18 N3 109.7(7) . . ?
C18 C19 S2 114.2(6) . . ?
C18 C19 C20 108.4(7) . . ?
C20 C19 S2 137.2(7) . . ?
C19 C20 C25 105.5(7) . . ?
C21 C20 C19 130.9(7) . . ?
C21 C20 C25 123.5(8) . . ?
N5 C21 C20 120.0(8) . . ?
N5 C21 C22 119.6(8) . . ?
C20 C21 C22 120.4(7) . . ?
N6 C22 C21 123.4(7) . . ?
N6 C22 C23 118.9(8) . . ?
C21 C22 C23 117.7(7) . . ?
C24 C23 C22 123.1(7) . . ?
C28 C23 C22 129.3(7) . . ?
C28 C23 C24 107.6(6) . . ?
N4 C24 C23 107.9(7) . . ?
N4 C24 C25 132.7(7) . . ?
C23 C24 C25 119.4(7) . . ?
N3 C25 C20 108.2(7) . . ?
N3 C25 C24 136.0(7) . . ?
C24 C25 C20 115.9(7) . . ?
N5 C26 Cl06 114.4(8) . . ?
N5 C26 C27 123.2(8) . . ?
C27 C26 Cl06 122.3(8) . . ?
N6 C27 Cl05 116.7(9) . . ?
N6 C27 C26 123.6(9) . . ?
C26 C27 Cl05 119.7(8) . . ?
C23 C28 S3 138.6(6) . . ?
C29 C28 S3 114.4(6) . . ?
C29 C28 C23 107.1(7) . . ?
N4 C29 C28 110.4(7) . . ?
N4 C29 C30 136.8(7) . . ?
C28 C29 C30 112.7(7) . . ?
C29 C30 S4 137.3(6) . . ?
C31 C30 S4 111.8(6) . . ?
C31 C30 C29 110.9(7) . . ?
C30 C31 S3 113.4(6) . . ?
C30 C31 C32 115.0(7) . . ?
C32 C31 S3 131.6(6) . . ?
C31 C32 C1_3 123.5(9) . . ?
C33 C32 C31 109.2(7) . . ?
C33 C32 C1_3 127.2(8) . . ?
C32 C33 S4 113.3(6) . . ?
C32 C33 C34 121.4(7) . . ?
C34 C33 S4 125.3(6) . . ?
C33 C34 H34 111.5 . . ?
C35 C34 C33 136.9(8) . . ?
C35 C34 H34 111.5 . . ?
C34 C35 C36 126.3(7) . . ?
C34 C35 C43 127.6(8) . . ?
C43 C35 C36 106.0(8) . . ?
O2 C36 C35 127.3(8) . . ?
O2 C36 C37 124.5(8) . . ?
C37 C36 C35 108.1(7) . . ?
C38 C37 C36 127.8(9) . . ?
C38 C37 C42 123.5(9) . . ?
C42 C37 C36 108.8(8) . . ?
C37 C38 H38 120.9 . . ?
C37 C38 C39 118.1(10) . . ?
C39 C38 H38 120.9 . . ?
F3 C39 C38 122.1(10) . . ?
F3 C39 C40 117.7(9) . . ?
C40 C39 C38 120.2(10) . . ?
F4 C40 C39 119.4(10) . . ?
C41 C40 F4 119.4(11) . . ?
C41 C40 C39 121.2(10) . . ?
C40 C41 H41 119.5 . . ?
C40 C41 C42 121.1(10) . . ?
C42 C41 H41 119.5 . . ?
C37 C42 C41 115.9(9) . . ?
C37 C42 C43 111.5(7) . . ?
C41 C42 C43 132.6(9) . . ?
C35 C43 C42 105.5(8) . . ?
C44 C43 C35 128.3(9) . . ?
C44 C43 C42 126.1(8) . . ?
C43 C44 C45 124.2(10) . . ?
C43 C44 C46 126.1(8) . . ?
C45 C44 C46 109.7(8) . . ?
N8 C45 C44 178.7(13) . . ?
N7 C46 C44 178.4(12) . . ?
N3 C1_1 H1A_1 96.8 . . ?
N3 C1_1 H1B_1 115.1 . . ?
N3 C1_1 C2_1 114.3(7) . . ?
H1A_1 C1_1 H1B_1 107.7 . . ?
C2_1 C1_1 H1A_1 102.6 . . ?
C2_1 C1_1 H1B_1 117.0 . . ?
C1_1 C2_1 H2_1 104.8 . . ?
C1_1 C2_1 C3_1 113.4(6) . . ?
C3_1 C2_1 H2_1 104.8 . . ?
C5_1 C2_1 C1_1 113.3(7) . . ?
C5_1 C2_1 H2_1 104.8 . . ?
C5_1 C2_1 C3_1 114.5(7) . . ?
C2_1 C3_1 H3A_1 108.6 . . ?
C2_1 C3_1 H3B_1 108.6 . . ?
H3A_1 C3_1 H3B_1 107.6 . . ?
C4_1 C3_1 C2_1 114.5(8) . . ?
C4_1 C3_1 H3A_1 108.6 . . ?
C4_1 C3_1 H3B_1 108.6 . . ?
C3_1 C4_1 H4A_1 109.5 . . ?
C3_1 C4_1 H4B_1 109.5 . . ?
C3_1 C4_1 H4C_1 109.5 . . ?
H4A_1 C4_1 H4B_1 109.5 . . ?
H4A_1 C4_1 H4C_1 109.5 . . ?
H4B_1 C4_1 H4C_1 109.5 . . ?
C2_1 C5_1 H5A_1 108.9 . . ?
C2_1 C5_1 H5B_1 108.9 . . ?
H5A_1 C5_1 H5B_1 107.7 . . ?
C6_1 C5_1 C2_1 113.5(7) . . ?
C6_1 C5_1 H5A_1 108.9 . . ?
C6_1 C5_1 H5B_1 108.9 . . ?
C5_1 C6_1 H6A_1 109.0 . . ?
C5_1 C6_1 H6B_1 109.0 . . ?
C5_1 C6_1 C7_1 113.1(9) . . ?
H6A_1 C6_1 H6B_1 107.8 . . ?
C7_1 C6_1 H6A_1 109.0 . . ?
C7_1 C6_1 H6B_1 109.0 . . ?
C6_1 C7_1 H7A_1 109.9 . . ?
C6_1 C7_1 H7B_1 109.9 . . ?
C6_1 C7_1 C8_1 108.7(9) . . ?
H7A_1 C7_1 H7B_1 108.3 . . ?
C8_1 C7_1 H7A_1 109.9 . . ?
C8_1 C7_1 H7B_1 109.9 . . ?
C7_1 C8_1 H8A_1 109.5 . . ?
C7_1 C8_1 H8B_1 109.5 . . ?
C7_1 C8_1 H8C_1 109.5 . . ?
H8A_1 C8_1 H8B_1 109.5 . . ?
H8A_1 C8_1 H8C_1 109.5 . . ?
H8B_1 C8_1 H8C_1 109.5 . . ?
N4 C1_2 H1A_2 117.4 . . ?
N4 C1_2 H1B_2 97.4 . . ?
N4 C1_2 C2_2 115.4(8) . . ?
H1A_2 C1_2 H1B_2 107.3 . . ?
C2_2 C1_2 H1A_2 118.9 . . ?
C2_2 C1_2 H1B_2 94.1 . . ?
C1_2 C2_2 H2_2 104.4 . . ?
C1_2 C2_2 C3_2 113.5(7) . . ?
C3_2 C2_2 H2_2 104.4 . . ?
C5_2 C2_2 C1_2 113.9(7) . . ?
C5_2 C2_2 H2_2 104.4 . . ?
C5_2 C2_2 C3_2 114.6(7) . . ?
C2_2 C3_2 H3A_2 108.9 . . ?
C2_2 C3_2 H3B_2 108.9 . . ?
H3A_2 C3_2 H3B_2 107.8 . . ?
C4_2 C3_2 C2_2 113.2(8) . . ?
C4_2 C3_2 H3A_2 108.9 . . ?
C4_2 C3_2 H3B_2 108.9 . . ?
C3_2 C4_2 H4A_2 109.5 . . ?
C3_2 C4_2 H4B_2 109.5 . . ?
C3_2 C4_2 H4C_2 109.5 . . ?
H4A_2 C4_2 H4B_2 109.5 . . ?
H4A_2 C4_2 H4C_2 109.5 . . ?
H4B_2 C4_2 H4C_2 109.5 . . ?
C2_2 C5_2 H5A_2 108.2 . . ?
C2_2 C5_2 H5B_2 108.2 . . ?
C2_2 C5_2 C6_2 116.5(8) . . ?
H5A_2 C5_2 H5B_2 107.3 . . ?
C6_2 C5_2 H5A_2 108.2 . . ?
C6_2 C5_2 H5B_2 108.2 . . ?
C5_2 C6_2 H6A_2 109.2 . . ?
C5_2 C6_2 H6B_2 109.2 . . ?
C5_2 C6_2 C7_2 112.2(9) . . ?
H6A_2 C6_2 H6B_2 107.9 . . ?
C7_2 C6_2 H6A_2 109.2 . . ?
C7_2 C6_2 H6B_2 109.2 . . ?
C6_2 C7_2 H7A_2 109.7 . . ?
C6_2 C7_2 H7B_2 109.7 . . ?
C6_2 C7_2 C8_2 109.7(9) . . ?
H7A_2 C7_2 H7B_2 108.2 . . ?
C8_2 C7_2 H7A_2 109.7 . . ?
C8_2 C7_2 H7B_2 109.7 . . ?
C7_2 C8_2 H8A_2 114.6 . . ?
C7_2 C8_2 H8B_2 110.2 . . ?
C7_2 C8_2 H8C_2 103.4 . . ?
H8A_2 C8_2 H8B_2 109.4 . . ?
H8A_2 C8_2 H8C_2 109.5 . . ?
H8B_2 C8_2 H8C_2 109.5 . . ?
C32 C1_3 H1A_3 107.7 . . ?
C32 C1_3 H1B_3 107.7 . . ?
C32 C1_3 C2_3 118.3(9) . . ?
H1A_3 C1_3 H1B_3 107.1 . . ?
C2_3 C1_3 H1A_3 107.7 . . ?
C2_3 C1_3 H1B_3 107.7 . . ?
C1_3 C2_3 H2_3 106.8 . . ?
C3_3 C2_3 C1_3 110.9(8) . . ?
C3_3 C2_3 H2_3 106.8 . . ?
C7_3 C2_3 C1_3 111.9(7) . . ?
C7_3 C2_3 H2_3 106.8 . . ?
C7_3 C2_3 C3_3 113.2(7) . . ?
C2_3 C3_3 H3A_3 108.4 . . ?
C2_3 C3_3 H3B_3 108.4 . . ?
H3A_3 C3_3 H3B_3 107.5 . . ?
C4_3 C3_3 C2_3 115.5(8) . . ?
C4_3 C3_3 H3A_3 108.4 . . ?
C4_3 C3_3 H3B_3 108.4 . . ?
C3_3 C4_3 H4A_3 108.5 . . ?
C3_3 C4_3 H4B_3 108.5 . . ?
C3_3 C4_3 C5_3 115.0(9) . . ?
H4A_3 C4_3 H4B_3 107.5 . . ?
C5_3 C4_3 H4A_3 108.5 . . ?
C5_3 C4_3 H4B_3 108.5 . . ?
C4_3 C5_3 H5A_3 109.7 . . ?
C4_3 C5_3 H5B_3 109.7 . . ?
C4_3 C5_3 C6_3 109.9(9) . . ?
H5A_3 C5_3 H5B_3 108.2 . . ?
C6_3 C5_3 H5A_3 109.7 . . ?
C6_3 C5_3 H5B_3 109.7 . . ?
C5_3 C6_3 H6A_3 109.5 . . ?
C5_3 C6_3 H6B_3 109.5 . . ?
C5_3 C6_3 H6C_3 109.5 . . ?
H6A_3 C6_3 H6B_3 109.5 . . ?
H6A_3 C6_3 H6C_3 109.5 . . ?
H6B_3 C6_3 H6C_3 109.5 . . ?
C2_3 C7_3 H7A_3 109.2 . . ?
C2_3 C7_3 H7B_3 109.2 . . ?
H7A_3 C7_3 H7B_3 107.9 . . ?
C8_3 C7_3 C2_3 112.1(8) . . ?
C8_3 C7_3 H7A_3 109.2 . . ?
C8_3 C7_3 H7B_3 109.2 . . ?
C7_3 C8_3 H8A_3 109.0 . . ?
C7_3 C8_3 H8B_3 109.0 . . ?
C7_3 C8_3 C9_3 112.9(9) . . ?
H8A_3 C8_3 H8B_3 107.8 . . ?
C9_3 C8_3 H8A_3 109.0 . . ?
C9_3 C8_3 H8B_3 109.0 . . ?
C8_3 C9_3 H9A_3 109.2 . . ?
C8_3 C9_3 H9B_3 109.2 . . ?
C8_3 C9_3 C10_3 112.2(9) . . ?
H9A_3 C9_3 H9B_3 107.9 . . ?
C10_3 C9_3 H9A_3 109.2 . . ?
C10_3 C9_3 H9B_3 109.2 . . ?
C9_3 C10_3 H10A_3 109.4 . . ?
C9_3 C10_3 H10B_3 109.4 . . ?
C9_3 C10_3 C11_3 111.3(9) . . ?
H10A_3 C10_3 H10B_3 108.0 . . ?
C11_3 C10_3 H10A_3 109.4 . . ?
C11_3 C10_3 H10B_3 109.4 . . ?
C10_3 C11_3 H11A_3 94.0 . . ?
C10_3 C11_3 H11B_3 124.0 . . ?
H11A_3 C11_3 H11B_3 97.5 . . ?
C12_3 C11_3 C10_3 110.0(8) . . ?
C12_3 C11_3 H11A_3 95.2 . . ?
C12_3 C11_3 H11B_3 123.0 . . ?
C11_3 C12_3 H12A_3 97.6 . . ?
C11_3 C12_3 H12B_3 118.9 . . ?
C11_3 C12_3 H12C_3 111.1 . . ?
H12A_3 C12_3 H12B_3 109.5 . . ?
H12A_3 C12_3 H12C_3 109.5 . . ?
H12B_3 C12_3 H12C_3 109.5 . . ?
C15 C1_4 H1A_4 108.0 . . ?
C15 C1_4 H1B_4 108.0 . . ?
H1A_4 C1_4 H1B_4 107.2 . . ?
C2_4 C1_4 C15 117.2(8) . . ?
C2_4 C1_4 H1A_4 108.0 . . ?
C2_4 C1_4 H1B_4 108.0 . . ?
C1_4 C2_4 H2_4 104.2 . . ?
C1_4 C2_4 C7_4 112.4(7) . . ?
C3_4 C2_4 C1_4 117.9(8) . . ?
C3_4 C2_4 H2_4 104.2 . . ?
C3_4 C2_4 C7_4 112.3(8) . . ?
C7_4 C2_4 H2_4 104.2 . . ?
C2_4 C3_4 H3A_4 109.0 . . ?
C2_4 C3_4 H3B_4 109.0 . . ?
C2_4 C3_4 C4_4 112.9(9) . . ?
H3A_4 C3_4 H3B_4 107.8 . . ?
C4_4 C3_4 H3A_4 109.0 . . ?
C4_4 C3_4 H3B_4 109.0 . . ?
C3_4 C4_4 H4A_4 109.6 . . ?
C3_4 C4_4 H4B_4 109.6 . . ?
C3_4 C4_4 C5_4 110.4(9) . . ?
H4A_4 C4_4 H4B_4 108.1 . . ?
C5_4 C4_4 H4A_4 109.6 . . ?
C5_4 C4_4 H4B_4 109.6 . . ?
C4_4 C5_4 H5A_4 109.5 . . ?
C4_4 C5_4 H5B_4 109.5 . . ?
C4_4 C5_4 C6_4 110.6(9) . . ?
H5A_4 C5_4 H5B_4 108.1 . . ?
C6_4 C5_4 H5A_4 109.5 . . ?
C6_4 C5_4 H5B_4 109.5 . . ?
C5_4 C6_4 H6A_4 110.8 . . ?
C5_4 C6_4 H6B_4 109.9 . . ?
C5_4 C6_4 H6C_4 107.6 . . ?
H6A_4 C6_4 H6B_4 109.5 . . ?
H6A_4 C6_4 H6C_4 109.5 . . ?
H6B_4 C6_4 H6C_4 109.5 . . ?
C2_4 C7_4 H7A_4 109.1 . . ?
C2_4 C7_4 H7B_4 109.1 . . ?
H7A_4 C7_4 H7B_4 107.8 . . ?
C8_4 C7_4 C2_4 112.7(8) . . ?
C8_4 C7_4 H7A_4 109.1 . . ?
C8_4 C7_4 H7B_4 109.1 . . ?
C7_4 C8_4 H8A_4 109.5 . . ?
C7_4 C8_4 H8B_4 109.5 . . ?
C7_4 C8_4 C9_4 110.5(9) . . ?
H8A_4 C8_4 H8B_4 108.1 . . ?
C9_4 C8_4 H8A_4 109.5 . . ?
C9_4 C8_4 H8B_4 109.5 . . ?
C8_4 C9_4 H9A_4 109.4 . . ?
C8_4 C9_4 H9B_4 109.4 . . ?
H9A_4 C9_4 H9B_4 108.0 . . ?
C10_4 C9_4 C8_4 111.0(9) . . ?
C10_4 C9_4 H9A_4 109.4 . . ?
C10_4 C9_4 H9B_4 109.4 . . ?
C9_4 C10_4 H10A_4 108.5 . . ?
C9_4 C10_4 H10B_4 108.5 . . ?
C9_4 C10_4 C11_4 114.9(10) . . ?
H10A_4 C10_4 H10B_4 107.5 . . ?
C11_4 C10_4 H10A_4 108.5 . . ?
C11_4 C10_4 H10B_4 108.5 . . ?
C10_4 C11_4 H11A_4 107.9 . . ?
C10_4 C11_4 H11B_4 119.1 . . ?
C10_4 C11_4 C12_4 109.4(9) . . ?
H11A_4 C11_4 H11B_4 94.5 . . ?
C12_4 C11_4 H11A_4 110.0 . . ?
C12_4 C11_4 H11B_4 114.5 . . ?
C11_4 C12_4 H12A_4 108.2 . . ?
C11_4 C12_4 H12B_4 113.8 . . ?
C11_4 C12_4 H12C_4 106.3 . . ?
H12A_4 C12_4 H12B_4 109.5 . . ?
H12A_4 C12_4 H12C_4 109.5 . . ?
H12B_4 C12_4 H12C_4 109.5 . . ?

loop_
_geom_bond_atom_site_label_1
_geom_bond_atom_site_label_2
_geom_bond_distance
_geom_bond_site_symmetry_2
_geom_bond_publ_flag
Cl05 C27 1.730(10) . ?
Cl06 C26 1.735(9) . ?
S1 C14 1.767(8) . ?
S1 C17 1.701(9) . ?
S2 C16 1.753(9) . ?
S2 C19 1.710(8) . ?
S3 C28 1.719(8) . ?
S3 C31 1.763(8) . ?
S4 C30 1.705(8) . ?
S4 C33 1.754(8) . ?
F1 C3 1.387(15) . ?
F2 C2 1.372(13) . ?
F3 C39 1.323(11) . ?
F4 C40 1.348(10) . ?
O1 C12 1.224(10) . ?
O2 C36 1.219(9) . ?
N1 C10 1.214(15) . ?
N2 C9 1.188(18) . ?
N3 C18 1.396(9) . ?
N3 C25 1.382(10) . ?
N3 C1_1 1.477(9) . ?
N4 C24 1.399(9) . ?
N4 C29 1.371(9) . ?
N4 C1_2 1.484(9) . ?
N5 C21 1.362(9) . ?
N5 C26 1.335(12) . ?
N6 C22 1.362(10) . ?
N6 C27 1.306(11) . ?
N7 C46 1.123(12) . ?
N8 C45 1.135(10) . ?
C1 H1 0.9500 . ?
C1 C2 1.260(17) . ?
C1 C6 1.429(14) . ?
C2 C3 1.335(18) . ?
C3 C4 1.420(15) . ?
C4 H4 0.9500 . ?
C4 C5 1.399(15) . ?
C5 C6 1.405(14) . ?
C5 C12 1.450(13) . ?
C6 C7 1.461(15) . ?
C7 C8 1.368(15) . ?
C7 C11 1.473(12) . ?
C8 C9 1.417(19) . ?
C8 C10 1.335(15) . ?
C11 C12 1.477(13) . ?
C11 C13 1.335(13) . ?
C13 H13 0.9500 . ?
C13 C14 1.428(12) . ?
C14 C15 1.409(12) . ?
C15 C16 1.398(11) . ?
C15 C1_4 1.487(10) . ?
C16 C17 1.413(10) . ?
C17 C18 1.382(11) . ?
C18 C19 1.387(11) . ?
C19 C20 1.418(11) . ?
C20 C21 1.375(11) . ?
C20 C25 1.463(10) . ?
C21 C22 1.415(11) . ?
C22 C23 1.427(10) . ?
C23 C24 1.409(10) . ?
C23 C28 1.396(10) . ?
C24 C25 1.445(10) . ?
C26 C27 1.382(14) . ?
C28 C29 1.381(10) . ?
C29 C30 1.403(10) . ?
C30 C31 1.392(10) . ?
C31 C32 1.411(10) . ?
C32 C33 1.396(11) . ?
C32 C1_3 1.454(12) . ?
C33 C34 1.397(10) . ?
C34 H34 0.9500 . ?
C34 C35 1.357(11) . ?
C35 C36 1.510(12) . ?
C35 C43 1.487(11) . ?
C36 C37 1.471(11) . ?
C37 C38 1.343(12) . ?
C37 C42 1.367(11) . ?
C38 H38 0.9500 . ?
C38 C39 1.375(12) . ?
C39 C40 1.372(14) . ?
C40 C41 1.298(13) . ?
C41 H41 0.9500 . ?
C41 C42 1.427(11) . ?
C42 C43 1.509(12) . ?
C43 C44 1.342(12) . ?
C44 C45 1.425(12) . ?
C44 C46 1.459(14) . ?
C1_1 H1A_1 0.9899 . ?
C1_1 H1B_1 0.9902 . ?
C1_1 C2_1 1.498(8) . ?
C2_1 H2_1 1.0000 . ?
C2_1 C3_1 1.503(8) . ?
C2_1 C5_1 1.496(8) . ?
C3_1 H3A_1 0.9900 . ?
C3_1 H3B_1 0.9900 . ?
C3_1 C4_1 1.487(9) . ?
C4_1 H4A_1 0.9800 . ?
C4_1 H4B_1 0.9800 . ?
C4_1 H4C_1 0.9800 . ?
C5_1 H5A_1 0.9900 . ?
C5_1 H5B_1 0.9900 . ?
C5_1 C6_1 1.492(8) . ?
C6_1 H6A_1 0.9900 . ?
C6_1 H6B_1 0.9900 . ?
C6_1 C7_1 1.517(9) . ?
C7_1 H7A_1 0.9900 . ?
C7_1 H7B_1 0.9900 . ?
C7_1 C8_1 1.538(9) . ?
C8_1 H8A_1 0.9800 . ?
C8_1 H8B_1 0.9800 . ?
C8_1 H8C_1 0.9800 . ?
C1_2 H1A_2 0.9903 . ?
C1_2 H1B_2 0.9899 . ?
C1_2 C2_2 1.499(8) . ?
C2_2 H2_2 1.0000 . ?
C2_2 C3_2 1.514(8) . ?
C2_2 C5_2 1.454(8) . ?
C3_2 H3A_2 0.9900 . ?
C3_2 H3B_2 0.9900 . ?
C3_2 C4_2 1.501(9) . ?
C4_2 H4A_2 0.9800 . ?
C4_2 H4B_2 0.9800 . ?
C4_2 H4C_2 0.9800 . ?
C5_2 H5A_2 0.9900 . ?
C5_2 H5B_2 0.9900 . ?
C5_2 C6_2 1.494(9) . ?
C6_2 H6A_2 0.9900 . ?
C6_2 H6B_2 0.9900 . ?
C6_2 C7_2 1.517(9) . ?
C7_2 H7A_2 0.9900 . ?
C7_2 H7B_2 0.9900 . ?
C7_2 C8_2 1.542(9) . ?
C8_2 H8A_2 0.9798 . ?
C8_2 H8B_2 0.9803 . ?
C8_2 H8C_2 0.9791 . ?
C1_3 H1A_3 0.9900 . ?
C1_3 H1B_3 0.9900 . ?
C1_3 C2_3 1.505(8) . ?
C2_3 H2_3 1.0000 . ?
C2_3 C3_3 1.504(8) . ?
C2_3 C7_3 1.497(8) . ?
C3_3 H3A_3 0.9900 . ?
C3_3 H3B_3 0.9900 . ?
C3_3 C4_3 1.479(9) . ?
C4_3 H4A_3 0.9900 . ?
C4_3 H4B_3 0.9900 . ?
C4_3 C5_3 1.504(9) . ?
C5_3 H5A_3 0.9900 . ?
C5_3 H5B_3 0.9900 . ?
C5_3 C6_3 1.515(9) . ?
C6_3 H6A_3 0.9800 . ?
C6_3 H6B_3 0.9800 . ?
C6_3 H6C_3 0.9800 . ?
C7_3 H7A_3 0.9900 . ?
C7_3 H7B_3 0.9900 . ?
C7_3 C8_3 1.496(9) . ?
C8_3 H8A_3 0.9900 . ?
C8_3 H8B_3 0.9900 . ?
C8_3 C9_3 1.510(9) . ?
C9_3 H9A_3 0.9900 . ?
C9_3 H9B_3 0.9900 . ?
C9_3 C10_3 1.515(10) . ?
C10_3 H10A_3 0.9900 . ?
C10_3 H10B_3 0.9900 . ?
C10_3 C11_3 1.516(9) . ?
C11_3 H11A_3 0.9901 . ?
C11_3 H11B_3 0.9900 . ?
C11_3 C12_3 1.514(9) . ?
C12_3 H12A_3 0.9799 . ?
C12_3 H12B_3 0.9805 . ?
C12_3 H12C_3 0.9798 . ?
C1_4 H1A_4 0.9900 . ?
C1_4 H1B_4 0.9900 . ?
C1_4 C2_4 1.477(8) . ?
C2_4 H2_4 1.0000 . ?
C2_4 C3_4 1.468(8) . ?
C2_4 C7_4 1.513(8) . ?
C3_4 H3A_4 0.9900 . ?
C3_4 H3B_4 0.9900 . ?
C3_4 C4_4 1.515(9) . ?
C4_4 H4A_4 0.9900 . ?
C4_4 H4B_4 0.9900 . ?
C4_4 C5_4 1.519(9) . ?
C5_4 H5A_4 0.9900 . ?
C5_4 H5B_4 0.9900 . ?
C5_4 C6_4 1.520(9) . ?
C6_4 H6A_4 0.9802 . ?
C6_4 H6B_4 0.9798 . ?
C6_4 H6C_4 0.9798 . ?
C7_4 H7A_4 0.9900 . ?
C7_4 H7B_4 0.9900 . ?
C7_4 C8_4 1.479(9) . ?
C8_4 H8A_4 0.9900 . ?
C8_4 H8B_4 0.9900 . ?
C8_4 C9_4 1.521(9) . ?
C9_4 H9A_4 0.9900 . ?
C9_4 H9B_4 0.9900 . ?
C9_4 C10_4 1.490(9) . ?
C10_4 H10A_4 0.9900 . ?
C10_4 H10B_4 0.9900 . ?
C10_4 C11_4 1.494(9) . ?
C11_4 H11A_4 0.9899 . ?
C11_4 H11B_4 0.9901 . ?
C11_4 C12_4 1.537(10) . ?
C12_4 H12A_4 0.9807 . ?
C12_4 H12B_4 0.9802 . ?
C12_4 H12C_4 0.9802 . ?

loop_
_geom_torsion_atom_site_label_1
_geom_torsion_atom_site_label_2
_geom_torsion_atom_site_label_3
_geom_torsion_atom_site_label_4
_geom_torsion
_geom_torsion_site_symmetry_1
_geom_torsion_site_symmetry_2
_geom_torsion_site_symmetry_3
_geom_torsion_site_symmetry_4
_geom_torsion_publ_flag
Cl06 C26 C27 Cl05 1.6(16) . . . . ?
Cl06 C26 C27 N6 -179.8(9) . . . . ?
S1 C14 C15 C16 0.4(11) . . . . ?
S1 C14 C15 C1_4 179.8(8) . . . . ?
S1 C17 C18 N3 2(2) . . . . ?
S1 C17 C18 C19 -177.5(9) . . . . ?
S2 C16 C17 S1 177.9(5) . . . . ?
S2 C16 C17 C18 0.2(11) . . . . ?
S2 C19 C20 C21 -6.3(19) . . . . ?
S2 C19 C20 C25 176.6(9) . . . . ?
S3 C28 C29 N4 -177.8(6) . . . . ?
S3 C28 C29 C30 -0.8(11) . . . . ?
S3 C31 C32 C33 -178.0(7) . . . . ?
S3 C31 C32 C1_3 -0.3(15) . . . . ?
S4 C30 C31 S3 179.9(5) . . . . ?
S4 C30 C31 C32 0.2(11) . . . . ?
S4 C33 C34 C35 1.3(16) . . . . ?
F1 C3 C4 C5 179.7(9) . . . . ?
F2 C2 C3 F1 -1.9(18) . . . . ?
F2 C2 C3 C4 -177.4(10) . . . . ?
F3 C39 C40 F4 -0.8(16) . . . . ?
F3 C39 C40 C41 178.2(10) . . . . ?
F4 C40 C41 C42 -179.4(9) . . . . ?
O2 C36 C37 C38 4.7(17) . . . . ?
O2 C36 C37 C42 -177.2(9) . . . . ?
N3 C18 C19 S2 -178.5(6) . . . . ?
N3 C18 C19 C20 -2.2(11) . . . . ?
N3 C1_1 C2_1 C3_1 173.1(9) . . . . ?
N3 C1_1 C2_1 C5_1 -54.2(12) . . . . ?
N4 C24 C25 N3 0.3(19) . . . . ?
N4 C24 C25 C20 -179.0(9) . . . . ?
N4 C29 C30 S4 -3.5(19) . . . . ?
N4 C29 C30 C31 176.6(10) . . . . ?
N4 C1_2 C2_2 C3_2 -174.4(9) . . . . ?
N4 C1_2 C2_2 C5_2 52.0(13) . . . . ?
N5 C21 C22 N6 0.3(15) . . . . ?
N5 C21 C22 C23 179.9(8) . . . . ?
N5 C26 C27 Cl05 -176.2(9) . . . . ?
N5 C26 C27 N6 2(2) . . . . ?
N6 C22 C23 C24 178.5(9) . . . . ?
N6 C22 C23 C28 -0.3(15) . . . . ?
C1 C2 C3 F1 178.1(13) . . . . ?
C1 C2 C3 C4 3(2) . . . . ?
C1 C6 C7 C8 -1(2) . . . . ?
C1 C6 C7 C11 177.3(12) . . . . ?
C2 C1 C6 C5 -2.4(18) . . . . ?
C2 C1 C6 C7 179.5(14) . . . . ?
C2 C3 C4 C5 -4.5(16) . . . . ?
C3 C4 C5 C6 3.1(16) . . . . ?
C3 C4 C5 C12 179.9(10) . . . . ?
C4 C5 C6 C1 0.1(17) . . . . ?
C4 C5 C6 C7 178.7(10) . . . . ?
C4 C5 C12 O1 2.3(18) . . . . ?
C4 C5 C12 C11 -178.6(10) . . . . ?
C5 C6 C7 C8 -178.9(11) . . . . ?
C5 C6 C7 C11 -0.9(12) . . . . ?
C6 C1 C2 F2 -178.9(10) . . . . ?
C6 C1 C2 C3 1(2) . . . . ?
C6 C5 C12 O1 179.5(10) . . . . ?
C6 C5 C12 C11 -1.4(12) . . . . ?
C6 C7 C8 C9 174.2(13) . . . . ?
C6 C7 C8 C10 0(2) . . . . ?
C6 C7 C11 C12 0.0(11) . . . . ?
C6 C7 C11 C13 179.2(11) . . . . ?
C7 C8 C10 N1 -18(9) . . . . ?
C7 C11 C12 O1 179.8(10) . . . . ?
C7 C11 C12 C5 0.8(11) . . . . ?
C7 C11 C13 C14 -179.3(11) . . . . ?
C8 C7 C11 C12 177.9(11) . . . . ?
C8 C7 C11 C13 -2.8(19) . . . . ?
C9 C8 C10 N1 167(8) . . . . ?
C11 C7 C8 C9 -3(2) . . . . ?
C11 C7 C8 C10 -177.3(13) . . . . ?
C11 C13 C14 S1 -5.3(19) . . . . ?
C11 C13 C14 C15 -178.6(12) . . . . ?
C12 C5 C6 C1 -177.2(9) . . . . ?
C12 C5 C6 C7 1.5(13) . . . . ?
C12 C11 C13 C14 0(2) . . . . ?
C13 C11 C12 O1 0.6(19) . . . . ?
C13 C11 C12 C5 -178.4(10) . . . . ?
C13 C14 C15 C16 174.4(9) . . . . ?
C13 C14 C15 C1_4 -6.2(17) . . . . ?
C14 S1 C17 C16 -0.2(8) . . . . ?
C14 S1 C17 C18 176.6(11) . . . . ?
C14 C15 C16 S2 -177.4(8) . . . . ?
C14 C15 C16 C17 -0.6(13) . . . . ?
C14 C15 C1_4 C2_4 -97.6(13) . . . . ?
C15 C16 C17 S1 0.5(11) . . . . ?
C15 C16 C17 C18 -177.2(9) . . . . ?
C15 C1_4 C2_4 C3_4 51.2(16) . . . . ?
C15 C1_4 C2_4 C7_4 -175.7(9) . . . . ?
C16 S2 C19 C18 -0.6(8) . . . . ?
C16 S2 C19 C20 -175.5(11) . . . . ?
C16 C15 C1_4 C2_4 81.6(13) . . . . ?
C16 C17 C18 N3 178.5(10) . . . . ?
C16 C17 C18 C19 -0.7(12) . . . . ?
C17 S1 C14 C13 -174.1(9) . . . . ?
C17 S1 C14 C15 -0.1(8) . . . . ?
C17 C18 C19 S2 0.9(12) . . . . ?
C17 C18 C19 C20 177.2(8) . . . . ?
C18 N3 C25 C20 -0.9(10) . . . . ?
C18 N3 C25 C24 179.8(10) . . . . ?
C18 N3 C1_1 C2_1 95.2(10) . . . . ?
C18 C19 C20 C21 178.6(10) . . . . ?
C18 C19 C20 C25 1.6(11) . . . . ?
C19 S2 C16 C15 177.0(11) . . . . ?
C19 S2 C16 C17 0.3(8) . . . . ?
C19 C20 C21 N5 3.1(17) . . . . ?
C19 C20 C21 C22 -177.9(10) . . . . ?
C19 C20 C25 N3 -0.4(10) . . . . ?
C19 C20 C25 C24 179.1(8) . . . . ?
C20 C21 C22 N6 -178.6(9) . . . . ?
C20 C21 C22 C23 0.9(14) . . . . ?
C21 N5 C26 Cl06 179.1(7) . . . . ?
C21 N5 C26 C27 -2.9(17) . . . . ?
C21 C20 C25 N3 -177.7(9) . . . . ?
C21 C20 C25 C24 1.7(14) . . . . ?
C21 C22 C23 C24 -1.1(14) . . . . ?
C21 C22 C23 C28 -179.9(9) . . . . ?
C22 N6 C27 Cl05 178.3(7) . . . . ?
C22 N6 C27 C26 -0.3(16) . . . . ?
C22 C23 C24 N4 179.4(8) . . . . ?
C22 C23 C24 C25 1.6(14) . . . . ?
C22 C23 C28 S3 -2.5(17) . . . . ?
C22 C23 C28 C29 179.5(9) . . . . ?
C23 C24 C25 N3 177.5(10) . . . . ?
C23 C24 C25 C20 -1.8(13) . . . . ?
C23 C28 C29 N4 0.7(10) . . . . ?
C23 C28 C29 C30 177.8(8) . . . . ?
C24 N4 C29 C28 -1.7(10) . . . . ?
C24 N4 C29 C30 -177.7(11) . . . . ?
C24 N4 C1_2 C2_2 -98.3(12) . . . . ?
C24 C23 C28 S3 178.5(8) . . . . ?
C24 C23 C28 C29 0.6(11) . . . . ?
C25 N3 C18 C17 -177.3(11) . . . . ?
C25 N3 C18 C19 1.9(11) . . . . ?
C25 N3 C1_1 C2_1 -73.9(12) . . . . ?
C25 C20 C21 N5 179.7(9) . . . . ?
C25 C20 C21 C22 -1.3(15) . . . . ?
C26 N5 C21 C20 -179.5(10) . . . . ?
C26 N5 C21 C22 1.6(14) . . . . ?
C27 N6 C22 C21 -1.0(14) . . . . ?
C27 N6 C22 C23 179.4(9) . . . . ?
C28 S3 C31 C30 -0.1(7) . . . . ?
C28 S3 C31 C32 179.5(9) . . . . ?
C28 C23 C24 N4 -1.6(11) . . . . ?
C28 C23 C24 C25 -179.4(8) . . . . ?
C28 C29 C30 S4 -179.6(8) . . . . ?
C28 C29 C30 C31 0.6(11) . . . . ?
C29 N4 C24 C23 2.0(10) . . . . ?
C29 N4 C24 C25 179.4(10) . . . . ?
C29 N4 C1_2 C2_2 65.2(11) . . . . ?
C29 C30 C31 S3 -0.3(10) . . . . ?
C29 C30 C31 C32 -180.0(8) . . . . ?
C30 S4 C33 C32 2.5(7) . . . . ?
C30 S4 C33 C34 -178.9(8) . . . . ?
C30 C31 C32 C33 1.7(11) . . . . ?
C30 C31 C32 C1_3 179.4(9) . . . . ?
C31 S3 C28 C23 -177.4(11) . . . . ?
C31 S3 C28 C29 0.5(7) . . . . ?
C31 C32 C33 S4 -2.8(10) . . . . ?
C31 C32 C33 C34 178.6(8) . . . . ?
C31 C32 C1_3 C2_3 100.1(13) . . . . ?
C32 C33 C34 C35 179.8(10) . . . . ?
C32 C1_3 C2_3 C3_3 -173.8(10) . . . . ?
C32 C1_3 C2_3 C7_3 -46.3(13) . . . . ?
C33 S4 C30 C29 178.7(11) . . . . ?
C33 S4 C30 C31 -1.5(7) . . . . ?
C33 C32 C1_3 C2_3 -82.6(13) . . . . ?
C33 C34 C35 C36 -1.0(18) . . . . ?
C33 C34 C35 C43 -179.7(10) . . . . ?
C34 C35 C36 O2 -2.1(17) . . . . ?
C34 C35 C36 C37 -178.9(9) . . . . ?
C34 C35 C43 C42 179.2(9) . . . . ?
C34 C35 C43 C44 -2.4(17) . . . . ?
C35 C36 C37 C38 -178.4(10) . . . . ?
C35 C36 C37 C42 -0.4(11) . . . . ?
C35 C43 C44 C45 175.7(9) . . . . ?
C35 C43 C44 C46 -1.7(17) . . . . ?
C36 C35 C43 C42 0.3(10) . . . . ?
C36 C35 C43 C44 178.7(10) . . . . ?
C36 C37 C38 C39 179.7(9) . . . . ?
C36 C37 C42 C41 -178.4(8) . . . . ?
C36 C37 C42 C43 0.6(11) . . . . ?
C37 C38 C39 F3 -179.9(10) . . . . ?
C37 C38 C39 C40 -1.9(16) . . . . ?
C37 C42 C43 C35 -0.6(11) . . . . ?
C37 C42 C43 C44 -179.0(10) . . . . ?
C38 C37 C42 C41 -0.2(15) . . . . ?
C38 C37 C42 C43 178.8(9) . . . . ?
C38 C39 C40 F4 -178.9(9) . . . . ?
C38 C39 C40 C41 0.2(18) . . . . ?
C39 C40 C41 C42 1.6(18) . . . . ?
C40 C41 C42 C37 -1.6(15) . . . . ?
C40 C41 C42 C43 179.7(11) . . . . ?
C41 C42 C43 C35 178.2(10) . . . . ?
C41 C42 C43 C44 -0.3(17) . . . . ?
C42 C37 C38 C39 1.9(16) . . . . ?
C42 C43 C44 C45 -6.2(16) . . . . ?
C42 C43 C44 C46 176.4(10) . . . . ?
C43 C35 C36 O2 176.7(9) . . . . ?
C43 C35 C36 C37 0.0(10) . . . . ?
C1_1 N3 C18 C17 11.1(16) . . . . ?
C1_1 N3 C18 C19 -169.7(8) . . . . ?
C1_1 N3 C25 C20 168.9(9) . . . . ?
C1_1 N3 C25 C24 -10.4(18) . . . . ?
C1_1 C2_1 C3_1 C4_1 38.6(18) . . . . ?
C1_1 C2_1 C5_1 C6_1 171.5(11) . . . . ?
C2_1 C5_1 C6_1 C7_1 -166.5(14) . . . . ?
C3_1 C2_1 C5_1 C6_1 -56.3(15) . . . . ?
C5_1 C2_1 C3_1 C4_1 -93.4(17) . . . . ?
C5_1 C6_1 C7_1 C8_1 178.3(15) . . . . ?
C1_2 N4 C24 C23 167.2(9) . . . . ?
C1_2 N4 C24 C25 -15.4(17) . . . . ?
C1_2 N4 C29 C28 -168.6(8) . . . . ?
C1_2 N4 C29 C30 15.4(16) . . . . ?
C1_2 C2_2 C3_2 C4_2 56.7(17) . . . . ?
C1_2 C2_2 C5_2 C6_2 -178.0(12) . . . . ?
C2_2 C5_2 C6_2 C7_2 131.3(15) . . . . ?
C3_2 C2_2 C5_2 C6_2 48.9(17) . . . . ?
C5_2 C2_2 C3_2 C4_2 -170.0(13) . . . . ?
C5_2 C6_2 C7_2 C8_2 135.4(16) . . . . ?
C1_3 C32 C33 S4 179.6(8) . . . . ?
C1_3 C32 C33 C34 1.0(15) . . . . ?
C1_3 C2_3 C3_3 C4_3 -167.0(11) . . . . ?
C1_3 C2_3 C7_3 C8_3 -93.1(13) . . . . ?
C2_3 C3_3 C4_3 C5_3 46(2) . . . . ?
C2_3 C7_3 C8_3 C9_3 165.5(12) . . . . ?
C3_3 C2_3 C7_3 C8_3 33.1(15) . . . . ?
C3_3 C4_3 C5_3 C6_3 144.4(16) . . . . ?
C7_3 C2_3 C3_3 C4_3 66.3(15) . . . . ?
C7_3 C8_3 C9_3 C10_3 122.7(14) . . . . ?
C8_3 C9_3 C10_3 C11_3 112.9(15) . . . . ?
C9_3 C10_3 C11_3 C12_3 174.3(16) . . . . ?
C1_4 C15 C16 S2 3.3(16) . . . . ?
C1_4 C15 C16 C17 -179.9(9) . . . . ?
C1_4 C2_4 C3_4 C4_4 -163.1(14) . . . . ?
C1_4 C2_4 C7_4 C8_4 79.0(16) . . . . ?
C2_4 C3_4 C4_4 C5_4 164.2(16) . . . . ?
C2_4 C7_4 C8_4 C9_4 176.8(13) . . . . ?
C3_4 C2_4 C7_4 C8_4 -145.2(14) . . . . ?
C3_4 C4_4 C5_4 C6_4 157.1(19) . . . . ?
C7_4 C2_4 C3_4 C4_4 63.8(18) . . . . ?
C7_4 C8_4 C9_4 C10_4 -171.0(19) . . . . ?
C8_4 C9_4 C10_4 C11_4 173.0(18) . . . . ?
C9_4 C10_4 C11_4 C12_4 -174(2) . . . . ?

loop_
_smtbx_masks_void_nr
_smtbx_masks_void_average_x
_smtbx_masks_void_average_y
_smtbx_masks_void_average_z
_smtbx_masks_void_volume
_smtbx_masks_void_count_electrons
_smtbx_masks_void_content
1 0.000 0.500 -0.193 2364.5 303.4 ?
2 0.500 0.000 -0.275 2364.5 303.4 ?
